data_4505462
loop_
_publ_author_name
'Liang, Li'
'Peng, Guo'
'Ma, Li'
'Sun, Lin'
'Deng, Hong'
'Li, Hong'
'Li, Weishan'

_publ_contact_author
;
 Hong Deng
 School of Chemistry and Environment
 South China Nomal University 
 Guangzhou 510006
 P. R. China
;
_publ_section_title
;
 A New Family of 3d--4f Heterometallic Tetrazole-based Coordination
 Frameworks: In SituTetrazole Ligand Synthesis, Structure, Luminescence,
 and Magnetic Properties
;
_journal_coden_ASTM CGDEFU
_journal_issue 3
_journal_name_full 'Crystal Growth & Design'
_journal_page_first 1151
_journal_page_last 1158
_journal_paper_doi 10.1021/cg200856e
_journal_volume 12
_journal_year 2012
_chemical_formula_moiety 'C16 H16 Cu N8 O8 Tb'
_chemical_formula_sum 'C16 H16 Cu N8 O8 Tb'
_chemical_formula_weight 670.85
_space_group_IT_number 15
_symmetry_cell_setting monoclinic
_symmetry_space_group_name_Hall '-C 2yc'
_symmetry_space_group_name_H-M 'C 1 2/c 1'
_atom_sites_solution_hydrogens geom
_atom_sites_solution_primary direct
_atom_sites_solution_secondary difmap
_audit_creation_method SHELXL-97
_cell_angle_alpha 90.00
_cell_angle_beta 115.391(2)
_cell_angle_gamma 90.00
_cell_formula_units_Z 4
_cell_length_a 16.033(3)
_cell_length_b 15.155(2)
_cell_length_c 9.2818(15)
_cell_measurement_reflns_used 1834
_cell_measurement_temperature 296(2)
_cell_measurement_theta_max 25.19
_cell_measurement_theta_min 1.94
_cell_volume 2037.4(6)
_computing_cell_refinement 'Apex2 (Bruker, 2005)'
_computing_data_collection 'Apex2 (Bruker, 2005)'
_computing_data_reduction 'Apex2 (Bruker, 2005)'
_computing_molecular_graphics 'SHELXL 6.12'
_computing_publication_material 'SHELXL 6.12'
_computing_structure_refinement 'SHELXL 6.12'
_computing_structure_solution 'SHELXL 6.12 (Bruker, 2000-2003)'
_diffrn_ambient_temperature 296(2)
_diffrn_measured_fraction_theta_full 0.996
_diffrn_measured_fraction_theta_max 0.996
_diffrn_measurement_device_type 'Bruker AXS SMART APEX CCD diffractometer'
_diffrn_measurement_method '\w scans'
_diffrn_radiation_monochromator graphite
_diffrn_radiation_source 'fine-focus sealed tube'
_diffrn_radiation_type MoK\a
_diffrn_radiation_wavelength 0.71073
_diffrn_reflns_av_R_equivalents 0.0172
_diffrn_reflns_av_sigmaI/netI 0.0200
_diffrn_reflns_limit_h_max 19
_diffrn_reflns_limit_h_min -19
_diffrn_reflns_limit_k_max 9
_diffrn_reflns_limit_k_min -18
_diffrn_reflns_limit_l_max 11
_diffrn_reflns_limit_l_min -11
_diffrn_reflns_number 4973
_diffrn_reflns_theta_full 25.19
_diffrn_reflns_theta_max 25.19
_diffrn_reflns_theta_min 1.94
_diffrn_standards_number 0
_exptl_absorpt_coefficient_mu 4.553
_exptl_absorpt_correction_T_max 0.3622
_exptl_absorpt_correction_T_min 0.3422
_exptl_absorpt_correction_type multi-scan
_exptl_absorpt_process_details 'Apex2 (Bruker, 2005)'
_exptl_crystal_colour yellow
_exptl_crystal_density_diffrn 2.187
_exptl_crystal_density_method 'not measured'
_exptl_crystal_description block
_exptl_crystal_F_000 1304.0
_exptl_crystal_size_max 0.30
_exptl_crystal_size_mid 0.30
_exptl_crystal_size_min 0.28
_refine_diff_density_max 0.770
_refine_diff_density_min -1.188
_refine_diff_density_rms 0.102
_refine_ls_extinction_method none
_refine_ls_goodness_of_fit_ref 1.023
_refine_ls_hydrogen_treatment constr
_refine_ls_matrix_type full
_refine_ls_number_parameters 156
_refine_ls_number_reflns 1834
_refine_ls_number_restraints 0
_refine_ls_restrained_S_all 1.023
_refine_ls_R_factor_all 0.0232
_refine_ls_R_factor_gt 0.0218
_refine_ls_shift/su_max 0.002
_refine_ls_shift/su_mean 0.000
_refine_ls_structure_factor_coef Fsqd
_refine_ls_weighting_details 'calc w=1/[\s^2^(Fo^2^)+(0.0215P)^2^+16.8386P] where P=(Fo^2^+2Fc^2^)/3'
_refine_ls_weighting_scheme calc
_refine_ls_wR_factor_gt 0.0550
_refine_ls_wR_factor_ref 0.0556
_reflns_number_gt 1743
_reflns_number_total 1834
_reflns_threshold_expression >2sigma(I)
_cod_data_source_file cg200856e_si_002.cif
_cod_data_source_block 3
_cod_original_sg_symbol_H-M 'C 2/c'
_cod_database_code 4505462

loop_
_symmetry_equiv_pos_as_xyz
'x, y, z'
'-x, y, -z+1/2'
'x+1/2, y+1/2, z'
'-x+1/2, y+1/2, -z+1/2'
'-x, -y, -z'
'x, -y, z-1/2'
'-x+1/2, -y+1/2, -z'
'x+1/2, -y+1/2, z-1/2'

loop_
_atom_site_label
_atom_site_type_symbol
_atom_site_fract_x
_atom_site_fract_y
_atom_site_fract_z
_atom_site_U_iso_or_equiv
_atom_site_adp_type
_atom_site_occupancy
_atom_site_symmetry_multiplicity
_atom_site_calc_flag
_atom_site_refinement_flags
C1 C 0.4387(3) 0.3506(2) 0.4319(4) 0.0195(8) Uani 1 1 d .
C2 C 0.4158(3) 0.2628(2) 0.3494(4) 0.0188(8) Uani 1 1 d .
C3 C 0.4221(3) 0.1875(3) 0.4404(5) 0.0248(9) Uani 1 1 d .
H5 H 0.4399 0.1924 0.5495 0.030 Uiso 1 1 calc R
C4 C 0.4017(3) 0.1055(3) 0.3676(5) 0.0319(10) Uani 1 1 d .
H6 H 0.4074 0.0551 0.4284 0.038 Uiso 1 1 calc R
C5 C 0.3726(3) 0.0985(3) 0.2043(5) 0.0292(9) Uani 1 1 d .
H7 H 0.3584 0.0433 0.1558 0.035 Uiso 1 1 calc R
C6 C 0.3646(3) 0.1733(3) 0.1121(4) 0.0214(8) Uani 1 1 d .
C7 C 0.3876(3) 0.2555(3) 0.1857(4) 0.0199(8) Uani 1 1 d .
H3 H 0.3840 0.3056 0.1254 0.024 Uiso 1 1 calc R
C8 C 0.3299(3) 0.1642(3) -0.0629(4) 0.0212(8) Uani 1 1 d .
Cu2 Cu 0.2500 0.2500 -0.5000 0.0377(2) Uani 1 2 d S
N1 N 0.3356(2) 0.2256(2) -0.1614(4) 0.0264(8) Uani 1 1 d .
N2 N 0.2918(2) 0.1889(2) -0.3065(4) 0.0261(8) Uani 1 1 d .
N3 N 0.2620(2) 0.1093(2) -0.2959(4) 0.0269(8) Uani 1 1 d .
N4 N 0.2847(2) 0.0924(2) -0.1420(4) 0.0247(7) Uani 1 1 d .
O3 O 0.4400(2) 0.35396(18) 0.5687(3) 0.0257(6) Uani 1 1 d .
O4 O 0.45450(19) 0.41612(17) 0.3641(3) 0.0247(6) Uani 1 1 d .
O1W O 0.3742(2) 0.59522(19) 0.2968(3) 0.0278(6) Uani 1 1 d .
H1A H 0.3585 0.5686 0.3584 0.042 Uiso 1 1 d R
H1B H 0.3657 0.6484 0.3010 0.042 Uiso 1 1 d R
O2W O 0.34562(18) 0.48455(18) 0.0394(3) 0.0230(6) Uani 1 1 d .
H2A H 0.3155 0.4664 0.0853 0.034 Uiso 1 1 d R
H2B H 0.3188 0.5244 -0.0226 0.034 Uiso 1 1 d R
Tb1 Tb 0.5000 0.530868(16) 0.2500 0.01649(9) Uani 1 2 d S

loop_
_atom_site_aniso_label
_atom_site_aniso_U_11
_atom_site_aniso_U_22
_atom_site_aniso_U_33
_atom_site_aniso_U_23
_atom_site_aniso_U_13
_atom_site_aniso_U_12
C1 0.0206(18) 0.0174(19) 0.0177(18) -0.0014(15) 0.0056(15) -0.0002(15)
C2 0.0206(18) 0.0173(19) 0.0184(19) -0.0023(15) 0.0083(15) -0.0021(15)
C3 0.035(2) 0.021(2) 0.0174(19) -0.0015(16) 0.0102(17) -0.0033(18)
C4 0.050(3) 0.016(2) 0.027(2) 0.0015(17) 0.014(2) -0.0040(19)
C5 0.040(2) 0.0156(19) 0.028(2) -0.0049(17) 0.0110(19) -0.0049(18)
C6 0.025(2) 0.021(2) 0.0169(19) -0.0033(16) 0.0075(16) -0.0013(16)
C7 0.0222(19) 0.0177(19) 0.021(2) 0.0010(16) 0.0101(16) -0.0011(15)
C8 0.0234(19) 0.020(2) 0.0188(19) -0.0025(16) 0.0080(16) -0.0012(16)
Cu2 0.0508(5) 0.0373(5) 0.0211(4) 0.0039(3) 0.0116(4) -0.0015(4)
N1 0.0314(19) 0.0261(18) 0.0197(17) -0.0036(14) 0.0090(15) -0.0057(15)
N2 0.0301(18) 0.0269(19) 0.0204(17) -0.0019(15) 0.0098(15) -0.0028(15)
N3 0.0336(19) 0.0222(18) 0.0221(17) -0.0037(14) 0.0093(15) -0.0034(15)
N4 0.0331(19) 0.0200(17) 0.0172(16) -0.0049(14) 0.0070(14) -0.0038(15)
O3 0.0397(16) 0.0209(14) 0.0165(13) -0.0032(11) 0.0120(12) -0.0020(12)
O4 0.0329(15) 0.0164(14) 0.0230(14) 0.0005(12) 0.0103(12) -0.0038(12)
O1W 0.0385(16) 0.0219(14) 0.0293(15) 0.0024(12) 0.0205(14) 0.0040(13)
O2W 0.0255(14) 0.0229(15) 0.0192(13) 0.0031(11) 0.0083(11) 0.0002(12)
Tb1 0.02365(15) 0.01195(14) 0.01309(14) 0.000 0.00714(10) 0.000

loop_
_atom_type_symbol
_atom_type_description
_atom_type_scat_dispersion_real
_atom_type_scat_dispersion_imag
_atom_type_scat_source
C C 0.0033 0.0016 'International Tables Vol C Tables 4.2.6.8 and 6.1.1.4'
H H 0.0000 0.0000 'International Tables Vol C Tables 4.2.6.8 and 6.1.1.4'
Cu Cu 0.3201 1.2651 'International Tables Vol C Tables 4.2.6.8 and 6.1.1.4'
N N 0.0061 0.0033 'International Tables Vol C Tables 4.2.6.8 and 6.1.1.4'
O O 0.0106 0.0060 'International Tables Vol C Tables 4.2.6.8 and 6.1.1.4'
Tb Tb -0.1723 4.1537 'International Tables Vol C Tables 4.2.6.8 and 6.1.1.4'

loop_
_geom_angle_atom_site_label_1
_geom_angle_atom_site_label_2
_geom_angle_atom_site_label_3
_geom_angle
_geom_angle_site_symmetry_1
_geom_angle_site_symmetry_3
O4 C1 O3 123.5(3) . .
O4 C1 C2 120.1(3) . .
O3 C1 C2 116.4(3) . .
C7 C2 C3 120.1(3) . .
C7 C2 C1 121.4(3) . .
C3 C2 C1 118.5(3) . .
C4 C3 C2 119.8(4) . .
C4 C3 H5 120.1 . .
C2 C3 H5 120.1 . .
C5 C4 C3 120.0(4) . .
C5 C4 H6 120.0 . .
C3 C4 H6 120.0 . .
C4 C5 C6 120.6(4) . .
C4 C5 H7 119.7 . .
C6 C5 H7 119.7 . .
C5 C6 C7 119.5(3) . .
C5 C6 C8 119.4(3) . .
C7 C6 C8 121.1(3) . .
C6 C7 C2 120.0(4) . .
C6 C7 H3 120.0 . .
C2 C7 H3 120.0 . .
N4 C8 N1 111.7(3) . .
N4 C8 C6 122.6(3) . .
N1 C8 C6 125.7(3) . .
N2 Cu2 N2 180.0(2) . 7_554
C8 N1 N2 103.8(3) . .
N3 N2 N1 110.8(3) . .
N3 N2 Cu2 122.2(3) . .
N1 N2 Cu2 125.2(3) . .
N2 N3 N4 108.3(3) . .
C8 N4 N3 105.4(3) . .
C1 O3 Tb1 125.5(2) . 5_666
C1 O4 Tb1 173.7(3) . .
Tb1 O1W H1A 116.7 . .
Tb1 O1W H1B 124.5 . .
H1A O1W H1B 110.1 . .
Tb1 O2W H2A 107.1 . .
Tb1 O2W H2B 112.8 . .
H2A O2W H2B 111.5 . .
O4 Tb1 O4 82.38(14) 2_655 .
O4 Tb1 O3 141.45(10) 2_655 5_666
O4 Tb1 O3 110.29(10) . 5_666
O4 Tb1 O3 110.29(10) 2_655 6_565
O4 Tb1 O3 141.45(10) . 6_565
O3 Tb1 O3 82.81(13) 5_666 6_565
O4 Tb1 O1W 76.80(10) 2_655 2_655
O4 Tb1 O1W 146.04(10) . 2_655
O3 Tb1 O1W 73.28(10) 5_666 2_655
O3 Tb1 O1W 71.85(10) 6_565 2_655
O4 Tb1 O1W 146.04(10) 2_655 .
O4 Tb1 O1W 76.80(10) . .
O3 Tb1 O1W 71.85(10) 5_666 .
O3 Tb1 O1W 73.28(10) 6_565 .
O1W Tb1 O1W 132.92(14) 2_655 .
O4 Tb1 O2W 80.34(9) 2_655 .
O4 Tb1 O2W 75.32(9) . .
O3 Tb1 O2W 137.50(10) 5_666 .
O3 Tb1 O2W 71.50(9) 6_565 .
O1W Tb1 O2W 125.99(9) 2_655 .
O1W Tb1 O2W 68.65(9) . .
O4 Tb1 O2W 75.32(9) 2_655 2_655
O4 Tb1 O2W 80.34(9) . 2_655
O3 Tb1 O2W 71.50(9) 5_666 2_655
O3 Tb1 O2W 137.50(10) 6_565 2_655
O1W Tb1 O2W 68.65(9) 2_655 2_655
O1W Tb1 O2W 125.99(9) . 2_655
O2W Tb1 O2W 147.49(12) . 2_655

loop_
_geom_bond_atom_site_label_1
_geom_bond_atom_site_label_2
_geom_bond_distance
_geom_bond_site_symmetry_2
C1 O4 1.258(5) .
C1 O3 1.262(5) .
C1 C2 1.501(5) .
C2 C7 1.392(5) .
C2 C3 1.397(5) .
C3 C4 1.385(6) .
C3 H5 0.9300 .
C4 C5 1.386(6) .
C4 H6 0.9300 .
C5 C6 1.393(6) .
C5 H7 0.9300 .
C6 C7 1.393(5) .
C6 C8 1.480(5) .
C7 H3 0.9300 .
C8 N4 1.339(5) .
C8 N1 1.335(5) .
Cu2 N2 1.871(3) .
Cu2 N2 1.871(3) 7_554
N1 N2 1.343(5) .
N2 N3 1.317(5) .
N3 N4 1.339(5) .
O3 Tb1 2.327(3) 5_666
O4 Tb1 2.311(3) .
O1W Tb1 2.442(3) .
O1W H1A 0.8222 .
O1W H1B 0.8203 .
O2W Tb1 2.508(3) .
O2W H2A 0.8172 .
O2W H2B 0.8176 .
Tb1 O4 2.311(3) 2_655
Tb1 O3 2.327(3) 5_666
Tb1 O3 2.327(3) 6_565
Tb1 O1W 2.442(3) 2_655
Tb1 O2W 2.508(3) 2_655
